data_7717358
loop_
_publ_author_name
'Leitner, Daniel'
'Neururer, Florian Rochus'
'Hohloch, Stephan'

_publ_section_title
;
 Synthesis and Electrochemical Properties of Molybdenum Nitrido Complexes
 Supported by Redox-Active NHC and MIC Ligands
;
_journal_name_full 'Dalton Transactions'
_journal_paper_doi 10.1039/D4DT02405B
_journal_year 2024
_chemical_formula_moiety 'C44 H55 Mo N3 O3'
_chemical_formula_sum 'C44 H55 Mo N3 O3'
_chemical_formula_weight 769.85
_space_group_crystal_system monoclinic
_space_group_IT_number 15
_space_group_name_Hall '-C 2yc'
_space_group_name_H-M_alt 'C 1 2/c 1'
_atom_sites_solution_hydrogens geom
_atom_sites_solution_primary dual
_audit_creation_date 2023-08-03
_audit_creation_method
;
Olex2 1.5-alpha
(compiled 2023.03.06 svn.rbb2c1857 for OlexSys, GUI svn.r6804)
;
_audit_update_record
;
2024-06-23 deposited with the CCDC.	2024-10-29 downloaded from the CCDC.
;
_cell_angle_alpha 90
_cell_angle_beta 93.051(3)
_cell_angle_gamma 90
_cell_formula_units_Z 8
_cell_length_a 33.202(4)
_cell_length_b 13.0643(10)
_cell_length_c 18.5211(17)
_cell_measurement_reflns_used 2631
_cell_measurement_temperature 153.00
_cell_measurement_theta_max 21.72
_cell_measurement_theta_min 2.20
_cell_volume 8022.3(14)
_computing_cell_refinement 'SAINT V8.40B (?, 2016)'
_computing_data_reduction 'SAINT V8.40B (?, 2016)'
_computing_molecular_graphics 'Olex2 1.5-alpha (Dolomanov et al., 2009)'
_computing_publication_material 'Olex2 1.5-alpha (Dolomanov et al., 2009)'
_computing_structure_refinement 'XL  (Sheldrick, 2008)'
_computing_structure_solution 'SHELXT 2018/2 (Sheldrick, 2018)'
_diffrn_ambient_temperature 153.00
_diffrn_measured_fraction_theta_full 0.999
_diffrn_measured_fraction_theta_max 0.998
_diffrn_measurement_device_type 'Bruker D8 Quest, Photon III'
_diffrn_measurement_method '\f and \w scans'
_diffrn_radiation_type MoK\a
_diffrn_radiation_wavelength 0.71073
_diffrn_reflns_av_R_equivalents 0.1445
_diffrn_reflns_av_unetI/netI 0.1003
_diffrn_reflns_Laue_measured_fraction_full 0.999
_diffrn_reflns_Laue_measured_fraction_max 0.998
_diffrn_reflns_limit_h_max 41
_diffrn_reflns_limit_h_min -41
_diffrn_reflns_limit_k_max 16
_diffrn_reflns_limit_k_min -15
_diffrn_reflns_limit_l_max 23
_diffrn_reflns_limit_l_min -22
_diffrn_reflns_number 44014
_diffrn_reflns_point_group_measured_fraction_full 0.999
_diffrn_reflns_point_group_measured_fraction_max 0.998
_diffrn_reflns_theta_full 25.242
_diffrn_reflns_theta_max 26.392
_diffrn_reflns_theta_min 2.202
_diffrn_source_current 1.0
_diffrn_source_power 0.05
_diffrn_source_voltage 50.0
_diffrn_standards_number 0
_exptl_absorpt_coefficient_mu 0.369
_exptl_absorpt_correction_T_max 0.7454
_exptl_absorpt_correction_T_min 0.6516
_exptl_absorpt_correction_type multi-scan
_exptl_absorpt_process_details
;
SADABS-2016/2 (Bruker,2016/2) was used for absorption correction.
wR2(int) was 0.0864 before and 0.0548 after correction.
The Ratio of minimum to maximum transmission is 0.8742.
The \l/2 correction factor is Not present.
;
_exptl_crystal_colour red
_exptl_crystal_colour_primary red
_exptl_crystal_density_diffrn 1.275
_exptl_crystal_description plate
_exptl_crystal_F_000 3248
_exptl_crystal_size_max 0.25
_exptl_crystal_size_mid 0.2
_exptl_crystal_size_min 0.04
_refine_diff_density_max 0.680
_refine_diff_density_min -0.663
_refine_diff_density_rms 0.098
_refine_ls_extinction_method none
_refine_ls_goodness_of_fit_ref 1.019
_refine_ls_hydrogen_treatment constr
_refine_ls_matrix_type full
_refine_ls_number_parameters 506
_refine_ls_number_reflns 8212
_refine_ls_number_restraints 39
_refine_ls_restrained_S_all 1.027
_refine_ls_R_factor_all 0.0932
_refine_ls_R_factor_gt 0.0540
_refine_ls_shift/su_max 0.002
_refine_ls_shift/su_mean 0.000
_refine_ls_structure_factor_coef Fsqd
_refine_ls_weighting_details 'w=1/[\s^2^(Fo^2^)+(0.0206P)^2^+26.0118P] where P=(Fo^2^+2Fc^2^)/3'
_refine_ls_weighting_scheme calc
_refine_ls_wR_factor_gt 0.1122
_refine_ls_wR_factor_ref 0.1360
_reflns_Friedel_coverage 0.000
_reflns_number_gt 5487
_reflns_number_total 8212
_reflns_threshold_expression 'I > 2\s(I)'
_cod_data_source_file d4dt02405b2.cif
_cod_data_source_block sh_289n_0m
_cod_original_cell_volume 8022.4(13)
_cod_database_code 7717358
_shelx_shelxl_version_number 2019/1
_shelx_space_group_comment
;
The symmetry employed for this shelxl refinement is uniquely defined
by the following loop, which should always be used as a source of
symmetry information in preference to the above space-group names.
They are only intended as comments.
;
_shelx_estimated_absorpt_t_max 0.985
_shelx_estimated_absorpt_t_min 0.913
_olex2_refinement_description
;
1. Fixed Uiso
 At 1.2 times of:
  All C(H) groups
 At 1.5 times of:
  All C(H,H,H) groups
2. Restrained distances
 C32-C35 \\sim C32-C35A
 with sigma of 0.02
 C32-C33 \\sim C32-C33A
 with sigma of 0.02
 C32-C34 \\sim C32-C34A
 with sigma of 0.02
3. Uiso/Uaniso restraints and constraints
Uanis(C33A) \\sim Ueq, Uanis(C33) \\sim Ueq, Uanis(C34A) \\sim Ueq, Uanis(C34)
\\sim Ueq, Uanis(C35A) \\sim Ueq, Uanis(C35) \\sim Ueq: with sigma of 0.001 and
sigma for terminal atoms of 0.002
4. Others
 Sof(C35A)=Sof(H35D)=Sof(H35E)=Sof(H35F)=Sof(C34A)=Sof(H34D)=Sof(H34E)=
 Sof(H34F)=Sof(C33A)=Sof(H33D)=Sof(H33E)=Sof(H33F)=1-FVAR(1)
 Sof(C35)=Sof(H35A)=Sof(H35B)=Sof(H35C)=Sof(C33)=Sof(H33A)=Sof(H33B)=Sof(H33C)=
 Sof(C34)=Sof(H34A)=Sof(H34B)=Sof(H34C)=FVAR(1)
5.a Aromatic/amide H refined with riding coordinates:
 C3(H3), C15(H15), C17(H17), C11(H11), C4(H4), C44(H44), C9(H9), C6(H6),
 C5(H5), C42(H42)
5.b Idealised Me refined as rotating group:
 C48(H48A,H48B,H48C), C47(H47A,H47B,H47C), C25(H25A,H25B,H25C), C27(H27A,H27B,
 H27C), C46(H46A,H46B,H46C), C29(H29A,H29B,H29C), C26(H26A,H26B,H26C), C23(H23A,
 H23B,H23C), C30(H30A,H30B,H30C), C35(H35A,H35B,H35C), C21(H21A,H21B,H21C),
 C31(H31A,H31B,H31C), C22(H22A,H22B,H22C), C33(H33A,H33B,H33C), C34(H34A,H34B,
 H34C), C35A(H35D,H35E,H35F), C34A(H34D,H34E,H34F), C33A(H33D,H33E,H33F)
;
_olex2_submission_special_instructions 'No special instructions were received'

loop_
_space_group_symop_operation_xyz
'x, y, z'
'-x, y, -z+1/2'
'x+1/2, y+1/2, z'
'-x+1/2, y+1/2, -z+1/2'
'-x, -y, -z'
'x, -y, z-1/2'
'-x+1/2, -y+1/2, -z'
'x+1/2, -y+1/2, z-1/2'

loop_
_atom_site_label
_atom_site_type_symbol
_atom_site_fract_x
_atom_site_fract_y
_atom_site_fract_z
_atom_site_U_iso_or_equiv
_atom_site_adp_type
_atom_site_occupancy
_atom_site_site_symmetry_order
_atom_site_calc_flag
_atom_site_refinement_flags_posn
_atom_site_refinement_flags_adp
_atom_site_refinement_flags_occupancy
_atom_site_disorder_assembly
_atom_site_disorder_group
Mo1 Mo 0.36042(2) 0.86025(3) 0.69398(2) 0.02246(11) Uani 1 1 d . . . . .
O40 O 0.38181(9) 0.9348(2) 0.61515(15) 0.0269(7) Uani 1 1 d . . . . .
O2 O 0.33649(9) 0.9749(2) 0.74274(15) 0.0249(7) Uani 1 1 d . . . . .
O1 O 0.40968(9) 0.7762(2) 0.70335(15) 0.0256(7) Uani 1 1 d . . . . .
N1 N 0.38040(11) 0.7257(3) 0.83402(17) 0.0225(8) Uani 1 1 d . . . . .
N2 N 0.33944(10) 0.8478(2) 0.86044(16) 0.0198(7) Uani 1 1 d . . . . .
N10 N 0.32390(12) 0.7843(3) 0.66242(19) 0.0321(9) Uani 1 1 d . . . . .
C1 C 0.35685(13) 0.8010(3) 0.8047(2) 0.0214(9) Uani 1 1 d . . . . .
C19 C 0.30597(13) 0.9833(3) 0.7892(2) 0.0235(9) Uani 1 1 d . . . . .
C14 C 0.30718(12) 0.9193(3) 0.8500(2) 0.0204(8) Uani 1 1 d . . . . .
C3 C 0.34946(13) 0.8344(3) 0.9984(2) 0.0228(9) Uani 1 1 d . . . . .
H3 H 0.331596 0.887671 1.010605 0.027 Uiso 1 1 calc R U . . .
C7 C 0.38037(13) 0.7275(3) 0.9097(2) 0.0235(9) Uani 1 1 d . . . . .
C13 C 0.41530(13) 0.6792(3) 0.7270(2) 0.0232(9) Uani 1 1 d . . . . .
C15 C 0.27592(13) 0.9204(3) 0.8972(2) 0.0238(9) Uani 1 1 d . . . . .
H15 H 0.276089 0.873106 0.936163 0.029 Uiso 1 1 calc R U . . .
C40 C 0.39506(13) 0.9519(3) 0.5484(2) 0.0234(9) Uani 1 1 d . . . . .
C17 C 0.24561(13) 1.0563(3) 0.8298(2) 0.0290(10) Uani 1 1 d . . . . .
H17 H 0.224885 1.106286 0.824638 0.035 Uiso 1 1 calc R U . . .
C10 C 0.42005(13) 0.4748(3) 0.7762(2) 0.0258(9) Uani 1 1 d . . . . .
C8 C 0.39993(12) 0.6497(3) 0.7923(2) 0.0233(9) Uani 1 1 d . . . . .
C2 C 0.35399(13) 0.8056(3) 0.9266(2) 0.0228(9) Uani 1 1 d . . . . .
C16 C 0.24459(13) 0.9899(3) 0.8878(2) 0.0261(10) Uani 1 1 d . . . . .
C18 C 0.27483(14) 1.0553(3) 0.7783(2) 0.0282(10) Uani 1 1 d . . . . .
C11 C 0.43915(14) 0.5073(3) 0.7149(2) 0.0283(10) Uani 1 1 d . . . . .
H11 H 0.454268 0.458307 0.689776 0.034 Uiso 1 1 calc R U . . .
C45 C 0.37313(13) 0.9171(3) 0.4863(2) 0.0245(9) Uani 1 1 d . . . . .
C4 C 0.37218(14) 0.7815(3) 1.0506(2) 0.0292(10) Uani 1 1 d . . . . .
H4 H 0.369553 0.798852 1.099919 0.035 Uiso 1 1 calc R U . . .
C12 C 0.43741(13) 0.6075(3) 0.6881(2) 0.0253(9) Uani 1 1 d . . . . .
C44 C 0.38824(14) 0.9391(3) 0.4194(2) 0.0274(10) Uani 1 1 d . . . . .
H44 H 0.373868 0.915338 0.376896 0.033 Uiso 1 1 calc R U . . .
C9 C 0.40083(14) 0.5487(3) 0.8154(2) 0.0253(9) Uani 1 1 d . . . . .
H9 H 0.388201 0.530144 0.858376 0.030 Uiso 1 1 calc R U . . .
C6 C 0.40343(14) 0.6759(3) 0.9623(2) 0.0272(10) Uani 1 1 d . . . . .
H6 H 0.421703 0.623495 0.950101 0.033 Uiso 1 1 calc R U . . .
C5 C 0.39877(13) 0.7040(3) 1.0338(2) 0.0291(10) Uani 1 1 d . . . . .
H5 H 0.413906 0.669873 1.071565 0.035 Uiso 1 1 calc R U . . .
C41 C 0.43101(13) 1.0081(3) 0.5432(2) 0.0280(10) Uani 1 1 d . . . . .
C42 C 0.44433(14) 1.0278(3) 0.4745(2) 0.0316(11) Uani 1 1 d . . . . .
H42 H 0.468563 1.065454 0.470330 0.038 Uiso 1 1 calc R U . . .
C48 C 0.33435(14) 0.8601(4) 0.4921(2) 0.0318(10) Uani 1 1 d . . . . .
H48A H 0.322003 0.848110 0.443642 0.048 Uiso 1 1 calc R U . . .
H48B H 0.315946 0.900560 0.520392 0.048 Uiso 1 1 calc R U . . .
H48C H 0.339698 0.794315 0.516202 0.048 Uiso 1 1 calc R U . . .
C43 C 0.42358(14) 0.9945(3) 0.4122(2) 0.0288(10) Uani 1 1 d . . . . .
C47 C 0.43818(16) 1.0178(4) 0.3378(3) 0.0413(13) Uani 1 1 d . . . . .
H47A H 0.462028 0.976184 0.329368 0.062 Uiso 1 1 calc R U . . .
H47B H 0.445174 1.090530 0.334839 0.062 Uiso 1 1 calc R U . . .
H47C H 0.416774 1.001822 0.301048 0.062 Uiso 1 1 calc R U . . .
C25 C 0.48732(15) 0.7294(4) 0.6373(3) 0.0381(12) Uani 1 1 d . . . . .
H25A H 0.472571 0.787376 0.656561 0.057 Uiso 1 1 calc R U . . .
H25B H 0.500202 0.750573 0.593277 0.057 Uiso 1 1 calc R U . . .
H25C H 0.507989 0.706367 0.673389 0.057 Uiso 1 1 calc R U . . .
C24 C 0.45781(14) 0.6412(3) 0.6193(2) 0.0292(10) Uani 1 1 d . . . . .
C20 C 0.41958(14) 0.3613(3) 0.7997(2) 0.0285(10) Uani 1 1 d . . . . .
C27 C 0.48269(17) 0.5536(4) 0.5889(3) 0.0424(13) Uani 1 1 d . . . . .
H27A H 0.503636 0.532597 0.625215 0.064 Uiso 1 1 calc R U . . .
H27B H 0.495352 0.576884 0.545240 0.064 Uiso 1 1 calc R U . . .
H27C H 0.464974 0.495329 0.576975 0.064 Uiso 1 1 calc R U . . .
C28 C 0.20868(14) 0.9933(3) 0.9370(2) 0.0310(11) Uani 1 1 d . . . . .
C46 C 0.45314(15) 1.0465(4) 0.6106(2) 0.0362(11) Uani 1 1 d . . . . .
H46A H 0.463066 0.988194 0.639715 0.054 Uiso 1 1 calc R U . . .
H46B H 0.434822 1.087505 0.638623 0.054 Uiso 1 1 calc R U . . .
H46C H 0.475992 1.088830 0.597457 0.054 Uiso 1 1 calc R U . . .
C29 C 0.20883(16) 0.9009(4) 0.9879(3) 0.0405(13) Uani 1 1 d . . . . .
H29A H 0.232800 0.903645 1.021045 0.061 Uiso 1 1 calc R U . . .
H29B H 0.209252 0.837716 0.959415 0.061 Uiso 1 1 calc R U . . .
H29C H 0.184537 0.902277 1.015663 0.061 Uiso 1 1 calc R U . . .
C26 C 0.42600(16) 0.6734(4) 0.5604(2) 0.0398(12) Uani 1 1 d . . . . .
H26A H 0.409199 0.614252 0.546323 0.060 Uiso 1 1 calc R U . . .
H26B H 0.439500 0.698836 0.518164 0.060 Uiso 1 1 calc R U . . .
H26C H 0.409014 0.727580 0.579104 0.060 Uiso 1 1 calc R U . . .
C32 C 0.27172(15) 1.1323(4) 0.7160(3) 0.0414(12) Uani 1 1 d D . . . .
C23 C 0.4125(2) 0.2924(4) 0.7348(3) 0.0507(16) Uani 1 1 d . . . . .
H23A H 0.409959 0.221359 0.750919 0.076 Uiso 1 1 calc R U . . .
H23B H 0.435343 0.297988 0.703547 0.076 Uiso 1 1 calc R U . . .
H23C H 0.387691 0.313107 0.707701 0.076 Uiso 1 1 calc R U . . .
C30 C 0.21193(18) 1.0918(4) 0.9820(3) 0.0505(15) Uani 1 1 d . . . . .
H30A H 0.188962 1.096247 1.012992 0.076 Uiso 1 1 calc R U . . .
H30B H 0.211820 1.151168 0.949668 0.076 Uiso 1 1 calc R U . . .
H30C H 0.237090 1.090929 1.012197 0.076 Uiso 1 1 calc R U . . .
C35 C 0.2269(3) 1.1355(9) 0.6877(5) 0.026(2) Uani 0.490(10) 1 d D U P A 1
H35A H 0.210133 1.158654 0.726461 0.039 Uiso 0.490(10) 1 calc R U P A 1
H35B H 0.218393 1.066863 0.671975 0.039 Uiso 0.490(10) 1 calc R U P A 1
H35C H 0.223978 1.182951 0.646800 0.039 Uiso 0.490(10) 1 calc R U P A 1
C21 C 0.3866(2) 0.3416(4) 0.8525(3) 0.0570(17) Uani 1 1 d . . . . .
H21A H 0.360162 0.356087 0.828569 0.085 Uiso 1 1 calc R U . . .
H21B H 0.390830 0.386287 0.894727 0.085 Uiso 1 1 calc R U . . .
H21C H 0.387615 0.269929 0.868031 0.085 Uiso 1 1 calc R U . . .
C31 C 0.16892(15) 0.9926(5) 0.8903(3) 0.0541(16) Uani 1 1 d . . . . .
H31A H 0.167518 0.930462 0.860654 0.081 Uiso 1 1 calc R U . . .
H31B H 0.167829 1.052926 0.858779 0.081 Uiso 1 1 calc R U . . .
H31C H 0.146094 0.994049 0.921723 0.081 Uiso 1 1 calc R U . . .
C22 C 0.45935(19) 0.3329(4) 0.8395(3) 0.0587(17) Uani 1 1 d . . . . .
H22A H 0.459189 0.259888 0.851741 0.088 Uiso 1 1 calc R U . . .
H22B H 0.462738 0.373369 0.883990 0.088 Uiso 1 1 calc R U . . .
H22C H 0.481687 0.347111 0.808517 0.088 Uiso 1 1 calc R U . . .
C33 C 0.2985(4) 1.1276(10) 0.6580(6) 0.053(3) Uani 0.490(10) 1 d D U P A 1
H33A H 0.293597 1.064264 0.630491 0.079 Uiso 0.490(10) 1 calc R U P A 1
H33B H 0.326488 1.128589 0.677681 0.079 Uiso 0.490(10) 1 calc R U P A 1
H33C H 0.293766 1.186591 0.625971 0.079 Uiso 0.490(10) 1 calc R U P A 1
C34 C 0.2774(4) 1.2436(8) 0.7552(6) 0.049(3) Uani 0.490(10) 1 d D U P A 1
H34A H 0.276112 1.297660 0.718475 0.074 Uiso 0.490(10) 1 calc R U P A 1
H34B H 0.303678 1.246077 0.781990 0.074 Uiso 0.490(10) 1 calc R U P A 1
H34C H 0.255927 1.253976 0.788735 0.074 Uiso 0.490(10) 1 calc R U P A 1
C35A C 0.2323(3) 1.1764(10) 0.6984(6) 0.043(3) Uani 0.510(10) 1 d D U P A 2
H35D H 0.233415 1.217911 0.654510 0.064 Uiso 0.510(10) 1 calc R U P A 2
H35E H 0.224411 1.219673 0.738531 0.064 Uiso 0.510(10) 1 calc R U P A 2
H35F H 0.212502 1.121440 0.690381 0.064 Uiso 0.510(10) 1 calc R U P A 2
C34A C 0.3067(4) 1.2097(9) 0.7274(7) 0.062(4) Uani 0.510(10) 1 d D U P A 2
H34D H 0.307801 1.253533 0.684638 0.092 Uiso 0.510(10) 1 calc R U P A 2
H34E H 0.332183 1.172622 0.734961 0.092 Uiso 0.510(10) 1 calc R U P A 2
H34F H 0.302130 1.252093 0.769898 0.092 Uiso 0.510(10) 1 calc R U P A 2
C33A C 0.2839(3) 1.0752(8) 0.6423(5) 0.038(3) Uani 0.510(10) 1 d D U P A 2
H33D H 0.268694 1.011120 0.636658 0.057 Uiso 0.510(10) 1 calc R U P A 2
H33E H 0.312835 1.060308 0.645155 0.057 Uiso 0.510(10) 1 calc R U P A 2
H33F H 0.277396 1.119785 0.600771 0.057 Uiso 0.510(10) 1 calc R U P A 2

loop_
_atom_site_aniso_label
_atom_site_aniso_U_11
_atom_site_aniso_U_22
_atom_site_aniso_U_33
_atom_site_aniso_U_23
_atom_site_aniso_U_13
_atom_site_aniso_U_12
Mo1 0.0252(2) 0.02293(19) 0.01945(17) 0.00247(15) 0.00288(13) -0.00121(16)
O40 0.0272(17) 0.0285(16) 0.0254(15) 0.0048(13) 0.0044(13) 0.0026(13)
O2 0.0260(17) 0.0261(16) 0.0230(15) 0.0051(12) 0.0061(13) 0.0015(12)
O1 0.0266(17) 0.0247(16) 0.0262(15) 0.0026(12) 0.0075(13) 0.0011(13)
N1 0.027(2) 0.0222(18) 0.0191(17) 0.0016(14) 0.0050(15) 0.0026(15)
N2 0.0237(19) 0.0193(17) 0.0165(15) 0.0024(13) 0.0013(13) 0.0015(14)
N10 0.036(2) 0.033(2) 0.0277(19) 0.0024(16) 0.0009(17) -0.0084(17)
C1 0.025(2) 0.018(2) 0.021(2) 0.0031(16) 0.0012(17) -0.0012(16)
C19 0.026(2) 0.021(2) 0.024(2) 0.0007(17) 0.0035(18) -0.0030(17)
C14 0.020(2) 0.018(2) 0.023(2) 0.0008(16) -0.0003(17) 0.0018(16)
C3 0.024(2) 0.024(2) 0.021(2) 0.0008(16) 0.0043(17) 0.0019(17)
C7 0.025(2) 0.024(2) 0.021(2) 0.0019(17) 0.0022(17) -0.0003(17)
C13 0.025(2) 0.019(2) 0.026(2) 0.0032(17) 0.0011(18) -0.0001(17)
C15 0.027(2) 0.023(2) 0.023(2) 0.0028(17) 0.0073(18) 0.0002(17)
C40 0.026(2) 0.021(2) 0.024(2) 0.0063(17) 0.0065(18) 0.0028(17)
C17 0.022(2) 0.027(2) 0.038(3) 0.0067(19) 0.003(2) 0.0018(18)
C10 0.029(3) 0.022(2) 0.026(2) -0.0001(17) -0.0018(19) -0.0004(18)
C8 0.023(2) 0.025(2) 0.022(2) -0.0008(17) 0.0009(17) 0.0013(18)
C2 0.023(2) 0.021(2) 0.024(2) 0.0054(17) 0.0021(18) -0.0002(17)
C16 0.019(2) 0.027(2) 0.033(2) 0.0007(19) 0.0071(19) -0.0014(17)
C18 0.027(3) 0.025(2) 0.032(2) 0.0073(19) 0.002(2) 0.0003(18)
C11 0.032(3) 0.027(2) 0.026(2) -0.0036(18) 0.0023(19) 0.0017(19)
C45 0.029(2) 0.019(2) 0.026(2) 0.0055(17) 0.0049(18) -0.0012(17)
C4 0.036(3) 0.032(2) 0.021(2) -0.0015(18) 0.0043(19) -0.005(2)
C12 0.030(3) 0.024(2) 0.022(2) -0.0026(17) 0.0036(18) 0.0007(18)
C44 0.035(3) 0.026(2) 0.021(2) 0.0040(17) 0.0039(19) 0.0090(19)
C9 0.035(3) 0.019(2) 0.021(2) 0.0016(17) 0.0029(19) 0.0004(18)
C6 0.029(3) 0.026(2) 0.027(2) 0.0021(18) 0.0030(19) 0.0043(18)
C5 0.027(3) 0.037(3) 0.023(2) 0.0027(19) -0.0037(18) 0.003(2)
C41 0.025(2) 0.029(2) 0.030(2) 0.0058(19) 0.0036(19) 0.0030(19)
C42 0.032(3) 0.030(2) 0.034(2) 0.009(2) 0.008(2) 0.001(2)
C48 0.033(3) 0.033(2) 0.030(2) 0.007(2) 0.0013(19) -0.008(2)
C43 0.030(3) 0.030(2) 0.027(2) 0.0070(19) 0.0068(19) 0.0079(19)
C47 0.037(3) 0.055(3) 0.032(3) 0.011(2) 0.009(2) 0.006(2)
C25 0.037(3) 0.039(3) 0.040(3) 0.002(2) 0.014(2) -0.002(2)
C24 0.035(3) 0.029(2) 0.024(2) -0.0008(19) 0.0081(19) 0.000(2)
C20 0.039(3) 0.025(2) 0.022(2) -0.0011(18) 0.0007(19) -0.001(2)
C27 0.056(4) 0.037(3) 0.036(3) 0.001(2) 0.021(3) 0.012(2)
C28 0.026(3) 0.030(2) 0.038(3) 0.005(2) 0.015(2) 0.0021(19)
C46 0.035(3) 0.039(3) 0.035(3) 0.003(2) -0.002(2) -0.005(2)
C29 0.040(3) 0.034(3) 0.049(3) 0.015(2) 0.018(3) 0.004(2)
C26 0.044(3) 0.051(3) 0.024(2) -0.002(2) 0.007(2) 0.001(2)
C32 0.037(3) 0.044(3) 0.042(3) 0.024(2) -0.008(2) -0.003(2)
C23 0.093(5) 0.024(3) 0.035(3) -0.003(2) -0.003(3) -0.005(3)
C30 0.058(4) 0.038(3) 0.058(3) -0.005(3) 0.030(3) 0.009(3)
C35 0.027(3) 0.027(3) 0.025(3) 0.0024(19) 0.0019(18) 0.0022(19)
C21 0.085(5) 0.031(3) 0.058(4) 0.003(3) 0.029(3) -0.009(3)
C31 0.022(3) 0.074(4) 0.068(4) 0.022(3) 0.015(3) 0.001(3)
C22 0.064(4) 0.037(3) 0.073(4) 0.015(3) -0.016(3) -0.001(3)
C33 0.052(4) 0.054(4) 0.052(4) 0.006(2) 0.004(2) 0.000(2)
C34 0.051(4) 0.047(4) 0.050(4) 0.0035(19) 0.0004(19) -0.0025(19)
C35A 0.044(3) 0.042(3) 0.042(3) 0.0013(19) 0.0030(19) 0.0030(19)
C34A 0.063(4) 0.060(4) 0.061(4) 0.003(2) 0.003(2) -0.004(2)
C33A 0.039(3) 0.040(3) 0.035(3) 0.0019(19) 0.0012(19) 0.0033(19)

loop_
_atom_type_symbol
_atom_type_description
_atom_type_scat_dispersion_real
_atom_type_scat_dispersion_imag
_atom_type_scat_source
C C 0.0033 0.0016 'International Tables Vol C Tables 4.2.6.8 and 6.1.1.4'
H H 0.0000 0.0000 'International Tables Vol C Tables 4.2.6.8 and 6.1.1.4'
Mo Mo -1.6832 0.6857 'International Tables Vol C Tables 4.2.6.8 and 6.1.1.4'
N N 0.0061 0.0033 'International Tables Vol C Tables 4.2.6.8 and 6.1.1.4'
O O 0.0106 0.0060 'International Tables Vol C Tables 4.2.6.8 and 6.1.1.4'

loop_
_geom_angle_atom_site_label_1
_geom_angle_atom_site_label_2
_geom_angle_atom_site_label_3
_geom_angle
_geom_angle_site_symmetry_1
_geom_angle_site_symmetry_3
_geom_angle_publ_flag
O40 Mo1 O2 98.02(12) . . ?
O40 Mo1 O1 90.60(12) . . ?
O40 Mo1 C1 157.85(15) . . ?
O2 Mo1 O1 138.39(13) . . ?
O2 Mo1 C1 78.11(13) . . ?
O1 Mo1 C1 78.91(13) . . ?
N10 Mo1 O40 109.27(15) . . ?
N10 Mo1 O2 108.53(16) . . ?
N10 Mo1 O1 106.69(16) . . ?
N10 Mo1 C1 92.50(16) . . ?
C40 O40 Mo1 158.3(3) . . ?
C19 O2 Mo1 133.6(2) . . ?
C13 O1 Mo1 130.6(3) . . ?
C1 N1 C7 111.0(3) . . ?
C1 N1 C8 123.8(3) . . ?
C7 N1 C8 125.1(3) . . ?
C1 N2 C14 122.6(3) . . ?
C1 N2 C2 110.2(3) . . ?
C2 N2 C14 126.6(3) . . ?
N1 C1 Mo1 124.8(3) . . ?
N1 C1 N2 106.5(3) . . ?
N2 C1 Mo1 126.7(3) . . ?
O2 C19 C14 117.9(4) . . ?
O2 C19 C18 121.8(4) . . ?
C14 C19 C18 120.3(4) . . ?
C19 C14 N2 119.3(3) . . ?
C15 C14 N2 120.1(3) . . ?
C15 C14 C19 120.5(4) . . ?
C2 C3 H3 121.6 . . ?
C4 C3 H3 121.6 . . ?
C4 C3 C2 116.7(4) . . ?
C2 C7 N1 105.7(4) . . ?
C6 C7 N1 131.8(4) . . ?
C6 C7 C2 122.0(4) . . ?
O1 C13 C8 119.4(4) . . ?
O1 C13 C12 121.6(3) . . ?
C8 C13 C12 118.9(4) . . ?
C14 C15 H15 119.7 . . ?
C16 C15 C14 120.5(4) . . ?
C16 C15 H15 119.7 . . ?
O40 C40 C45 121.0(4) . . ?
O40 C40 C41 117.8(4) . . ?
C45 C40 C41 121.1(4) . . ?
C16 C17 H17 117.6 . . ?
C16 C17 C18 124.9(4) . . ?
C18 C17 H17 117.6 . . ?
C11 C10 C20 122.2(4) . . ?
C9 C10 C11 117.2(4) . . ?
C9 C10 C20 120.6(4) . . ?
C13 C8 N1 118.2(4) . . ?
C9 C8 N1 119.7(3) . . ?
C9 C8 C13 122.0(4) . . ?
C3 C2 N2 132.4(4) . . ?
C7 C2 N2 106.4(3) . . ?
C7 C2 C3 120.8(4) . . ?
C15 C16 C28 123.0(4) . . ?
C17 C16 C15 117.4(4) . . ?
C17 C16 C28 119.6(4) . . ?
C19 C18 C32 124.7(4) . . ?
C17 C18 C19 116.1(4) . . ?
C17 C18 C32 119.2(4) . . ?
C10 C11 H11 117.9 . . ?
C10 C11 C12 124.1(4) . . ?
C12 C11 H11 117.9 . . ?
C40 C45 C48 120.9(4) . . ?
C44 C45 C40 117.8(4) . . ?
C44 C45 C48 121.3(4) . . ?
C3 C4 H4 118.7 . . ?
C3 C4 C5 122.6(4) . . ?
C5 C4 H4 118.7 . . ?
C13 C12 C24 119.8(4) . . ?
C11 C12 C13 116.9(4) . . ?
C11 C12 C24 123.3(4) . . ?
C45 C44 H44 118.7 . . ?
C43 C44 C45 122.5(4) . . ?
C43 C44 H44 118.7 . . ?
C10 C9 C8 120.3(4) . . ?
C10 C9 H9 119.9 . . ?
C8 C9 H9 119.9 . . ?
C7 C6 H6 121.4 . . ?
C7 C6 C5 117.2(4) . . ?
C5 C6 H6 121.4 . . ?
C4 C5 C6 120.6(4) . . ?
C4 C5 H5 119.7 . . ?
C6 C5 H5 119.7 . . ?
C40 C41 C46 119.7(4) . . ?
C42 C41 C40 118.1(4) . . ?
C42 C41 C46 122.2(4) . . ?
C41 C42 H42 118.8 . . ?
C43 C42 C41 122.4(4) . . ?
C43 C42 H42 118.8 . . ?
C45 C48 H48A 109.5 . . ?
C45 C48 H48B 109.5 . . ?
C45 C48 H48C 109.5 . . ?
H48A C48 H48B 109.5 . . ?
H48A C48 H48C 109.5 . . ?
H48B C48 H48C 109.5 . . ?
C44 C43 C47 120.2(4) . . ?
C42 C43 C44 118.1(4) . . ?
C42 C43 C47 121.8(4) . . ?
C43 C47 H47A 109.5 . . ?
C43 C47 H47B 109.5 . . ?
C43 C47 H47C 109.5 . . ?
H47A C47 H47B 109.5 . . ?
H47A C47 H47C 109.5 . . ?
H47B C47 H47C 109.5 . . ?
H25A C25 H25B 109.5 . . ?
H25A C25 H25C 109.5 . . ?
H25B C25 H25C 109.5 . . ?
C24 C25 H25A 109.5 . . ?
C24 C25 H25B 109.5 . . ?
C24 C25 H25C 109.5 . . ?
C25 C24 C12 109.8(3) . . ?
C27 C24 C12 111.0(4) . . ?
C27 C24 C25 106.8(4) . . ?
C27 C24 C26 107.9(4) . . ?
C26 C24 C12 110.5(4) . . ?
C26 C24 C25 110.8(4) . . ?
C23 C20 C10 110.6(4) . . ?
C23 C20 C21 108.9(4) . . ?
C23 C20 C22 109.5(4) . . ?
C21 C20 C10 111.1(4) . . ?
C22 C20 C10 110.4(4) . . ?
C22 C20 C21 106.3(4) . . ?
C24 C27 H27A 109.5 . . ?
C24 C27 H27B 109.5 . . ?
C24 C27 H27C 109.5 . . ?
H27A C27 H27B 109.5 . . ?
H27A C27 H27C 109.5 . . ?
H27B C27 H27C 109.5 . . ?
C29 C28 C16 111.4(4) . . ?
C29 C28 C30 109.2(4) . . ?
C29 C28 C31 108.4(4) . . ?
C30 C28 C16 108.2(4) . . ?
C30 C28 C31 110.1(4) . . ?
C31 C28 C16 109.6(4) . . ?
C41 C46 H46A 109.5 . . ?
C41 C46 H46B 109.5 . . ?
C41 C46 H46C 109.5 . . ?
H46A C46 H46B 109.5 . . ?
H46A C46 H46C 109.5 . . ?
H46B C46 H46C 109.5 . . ?
C28 C29 H29A 109.5 . . ?
C28 C29 H29B 109.5 . . ?
C28 C29 H29C 109.5 . . ?
H29A C29 H29B 109.5 . . ?
H29A C29 H29C 109.5 . . ?
H29B C29 H29C 109.5 . . ?
C24 C26 H26A 109.5 . . ?
C24 C26 H26B 109.5 . . ?
C24 C26 H26C 109.5 . . ?
H26A C26 H26B 109.5 . . ?
H26A C26 H26C 109.5 . . ?
H26B C26 H26C 109.5 . . ?
C18 C32 C35 107.3(5) . . ?
C18 C32 C34 104.5(5) . . ?
C18 C32 C34A 107.9(6) . . ?
C18 C32 C33A 108.7(5) . . ?
C35 C32 C34 102.3(7) . . ?
C33 C32 C18 121.2(6) . . ?
C33 C32 C35 111.7(7) . . ?
C33 C32 C34 108.1(7) . . ?
C35A C32 C18 117.0(6) . . ?
C35A C32 C34A 115.6(8) . . ?
C35A C32 C33A 104.8(7) . . ?
C34A C32 C33A 101.4(7) . . ?
C20 C23 H23A 109.5 . . ?
C20 C23 H23B 109.5 . . ?
C20 C23 H23C 109.5 . . ?
H23A C23 H23B 109.5 . . ?
H23A C23 H23C 109.5 . . ?
H23B C23 H23C 109.5 . . ?
C28 C30 H30A 109.5 . . ?
C28 C30 H30B 109.5 . . ?
C28 C30 H30C 109.5 . . ?
H30A C30 H30B 109.5 . . ?
H30A C30 H30C 109.5 . . ?
H30B C30 H30C 109.5 . . ?
C32 C35 H35A 109.5 . . ?
C32 C35 H35B 109.5 . . ?
C32 C35 H35C 109.5 . . ?
H35A C35 H35B 109.5 . . ?
H35A C35 H35C 109.5 . . ?
H35B C35 H35C 109.5 . . ?
C20 C21 H21A 109.5 . . ?
C20 C21 H21B 109.5 . . ?
C20 C21 H21C 109.5 . . ?
H21A C21 H21B 109.5 . . ?
H21A C21 H21C 109.5 . . ?
H21B C21 H21C 109.5 . . ?
C28 C31 H31A 109.5 . . ?
C28 C31 H31B 109.5 . . ?
C28 C31 H31C 109.5 . . ?
H31A C31 H31B 109.5 . . ?
H31A C31 H31C 109.5 . . ?
H31B C31 H31C 109.5 . . ?
C20 C22 H22A 109.5 . . ?
C20 C22 H22B 109.5 . . ?
C20 C22 H22C 109.5 . . ?
H22A C22 H22B 109.5 . . ?
H22A C22 H22C 109.5 . . ?
H22B C22 H22C 109.5 . . ?
C32 C33 H33A 109.5 . . ?
C32 C33 H33B 109.5 . . ?
C32 C33 H33C 109.5 . . ?
H33A C33 H33B 109.5 . . ?
H33A C33 H33C 109.5 . . ?
H33B C33 H33C 109.5 . . ?
C32 C34 H34A 109.5 . . ?
C32 C34 H34B 109.5 . . ?
C32 C34 H34C 109.5 . . ?
H34A C34 H34B 109.5 . . ?
H34A C34 H34C 109.5 . . ?
H34B C34 H34C 109.5 . . ?
C32 C35A H35D 109.5 . . ?
C32 C35A H35E 109.5 . . ?
C32 C35A H35F 109.5 . . ?
H35D C35A H35E 109.5 . . ?
H35D C35A H35F 109.5 . . ?
H35E C35A H35F 109.5 . . ?
C32 C34A H34D 109.5 . . ?
C32 C34A H34E 109.5 . . ?
C32 C34A H34F 109.5 . . ?
H34D C34A H34E 109.5 . . ?
H34D C34A H34F 109.5 . . ?
H34E C34A H34F 109.5 . . ?
C32 C33A H33D 109.5 . . ?
C32 C33A H33E 109.5 . . ?
C32 C33A H33F 109.5 . . ?
H33D C33A H33E 109.5 . . ?
H33D C33A H33F 109.5 . . ?
H33E C33A H33F 109.5 . . ?

loop_
_geom_bond_atom_site_label_1
_geom_bond_atom_site_label_2
_geom_bond_distance
_geom_bond_site_symmetry_2
_geom_bond_publ_flag
Mo1 O40 1.922(3) . ?
Mo1 O2 1.941(3) . ?
Mo1 O1 1.970(3) . ?
Mo1 N10 1.650(4) . ?
Mo1 C1 2.201(4) . ?
O40 C40 1.353(4) . ?
O2 C19 1.369(4) . ?
O1 C13 1.350(5) . ?
N1 C1 1.353(5) . ?
N1 C7 1.401(5) . ?
N1 C8 1.434(5) . ?
N2 C1 1.355(5) . ?
N2 C14 1.426(5) . ?
N2 C2 1.405(5) . ?
C19 C14 1.400(5) . ?
C19 C18 1.405(6) . ?
C14 C15 1.392(5) . ?
C3 H3 0.9500 . ?
C3 C2 1.398(5) . ?
C3 C4 1.380(6) . ?
C7 C2 1.391(6) . ?
C7 C6 1.382(6) . ?
C13 C8 1.393(5) . ?
C13 C12 1.412(5) . ?
C15 H15 0.9500 . ?
C15 C16 1.385(6) . ?
C40 C45 1.403(6) . ?
C40 C41 1.409(6) . ?
C17 H17 0.9500 . ?
C17 C16 1.382(6) . ?
C17 C18 1.397(6) . ?
C10 C11 1.396(6) . ?
C10 C9 1.384(6) . ?
C10 C20 1.546(6) . ?
C8 C9 1.387(6) . ?
C16 C28 1.539(5) . ?
C18 C32 1.530(6) . ?
C11 H11 0.9500 . ?
C11 C12 1.401(6) . ?
C45 C44 1.393(5) . ?
C45 C48 1.496(6) . ?
C4 H4 0.9500 . ?
C4 C5 1.389(6) . ?
C12 C24 1.539(5) . ?
C44 H44 0.9500 . ?
C44 C43 1.391(6) . ?
C9 H9 0.9500 . ?
C6 H6 0.9500 . ?
C6 C5 1.392(6) . ?
C5 H5 0.9500 . ?
C41 C42 1.392(6) . ?
C41 C46 1.502(6) . ?
C42 H42 0.9500 . ?
C42 C43 1.381(7) . ?
C48 H48A 0.9800 . ?
C48 H48B 0.9800 . ?
C48 H48C 0.9800 . ?
C43 C47 1.517(6) . ?
C47 H47A 0.9800 . ?
C47 H47B 0.9800 . ?
C47 H47C 0.9800 . ?
C25 H25A 0.9800 . ?
C25 H25B 0.9800 . ?
C25 H25C 0.9800 . ?
C25 C24 1.537(6) . ?
C24 C27 1.536(6) . ?
C24 C26 1.536(7) . ?
C20 C23 1.510(6) . ?
C20 C21 1.528(6) . ?
C20 C22 1.524(7) . ?
C27 H27A 0.9800 . ?
C27 H27B 0.9800 . ?
C27 H27C 0.9800 . ?
C28 C29 1.531(6) . ?
C28 C30 1.534(7) . ?
C28 C31 1.539(7) . ?
C46 H46A 0.9800 . ?
C46 H46B 0.9800 . ?
C46 H46C 0.9800 . ?
C29 H29A 0.9800 . ?
C29 H29B 0.9800 . ?
C29 H29C 0.9800 . ?
C26 H26A 0.9800 . ?
C26 H26B 0.9800 . ?
C26 H26C 0.9800 . ?
C32 C35 1.551(10) . ?
C32 C33 1.433(10) . ?
C32 C34 1.632(11) . ?
C32 C35A 1.451(11) . ?
C32 C34A 1.545(11) . ?
C32 C33A 1.625(10) . ?
C23 H23A 0.9800 . ?
C23 H23B 0.9800 . ?
C23 H23C 0.9800 . ?
C30 H30A 0.9800 . ?
C30 H30B 0.9800 . ?
C30 H30C 0.9800 . ?
C35 H35A 0.9800 . ?
C35 H35B 0.9800 . ?
C35 H35C 0.9800 . ?
C21 H21A 0.9800 . ?
C21 H21B 0.9800 . ?
C21 H21C 0.9800 . ?
C31 H31A 0.9800 . ?
C31 H31B 0.9800 . ?
C31 H31C 0.9800 . ?
C22 H22A 0.9800 . ?
C22 H22B 0.9800 . ?
C22 H22C 0.9800 . ?
C33 H33A 0.9800 . ?
C33 H33B 0.9800 . ?
C33 H33C 0.9800 . ?
C34 H34A 0.9800 . ?
C34 H34B 0.9800 . ?
C34 H34C 0.9800 . ?
C35A H35D 0.9800 . ?
C35A H35E 0.9800 . ?
C35A H35F 0.9800 . ?
C34A H34D 0.9800 . ?
C34A H34E 0.9800 . ?
C34A H34F 0.9800 . ?
C33A H33D 0.9800 . ?
C33A H33E 0.9800 . ?
C33A H33F 0.9800 . ?

loop_
_geom_torsion_atom_site_label_1
_geom_torsion_atom_site_label_2
_geom_torsion_atom_site_label_3
_geom_torsion_atom_site_label_4
_geom_torsion
_geom_torsion_site_symmetry_1
_geom_torsion_site_symmetry_2
_geom_torsion_site_symmetry_3
_geom_torsion_site_symmetry_4
_geom_torsion_publ_flag
Mo1 O40 C40 C45 46.7(10) . . . . ?
Mo1 O40 C40 C41 -135.0(7) . . . . ?
Mo1 O2 C19 C14 50.9(6) . . . . ?
Mo1 O2 C19 C18 -130.9(4) . . . . ?
Mo1 O1 C13 C8 -49.5(6) . . . . ?
Mo1 O1 C13 C12 132.4(4) . . . . ?
O40 C40 C45 C44 178.9(4) . . . . ?
O40 C40 C45 C48 0.1(6) . . . . ?
O40 C40 C41 C42 -178.6(4) . . . . ?
O40 C40 C41 C46 0.0(6) . . . . ?
O2 C19 C14 N2 -0.8(6) . . . . ?
O2 C19 C14 C15 -176.6(4) . . . . ?
O2 C19 C18 C17 -179.8(4) . . . . ?
O2 C19 C18 C32 -1.3(7) . . . . ?
O1 C13 C8 N1 -3.2(6) . . . . ?
O1 C13 C8 C9 172.7(4) . . . . ?
O1 C13 C12 C11 -175.9(4) . . . . ?
O1 C13 C12 C24 3.5(7) . . . . ?
N1 C7 C2 N2 -0.3(4) . . . . ?
N1 C7 C2 C3 -174.4(4) . . . . ?
N1 C7 C6 C5 172.9(4) . . . . ?
N1 C8 C9 C10 -179.1(4) . . . . ?
N2 C14 C15 C16 179.6(4) . . . . ?
C1 N1 C7 C2 2.6(5) . . . . ?
C1 N1 C7 C6 -170.2(5) . . . . ?
C1 N1 C8 C13 37.3(6) . . . . ?
C1 N1 C8 C9 -138.8(4) . . . . ?
C1 N2 C14 C19 -33.7(6) . . . . ?
C1 N2 C14 C15 142.1(4) . . . . ?
C1 N2 C2 C3 171.1(4) . . . . ?
C1 N2 C2 C7 -2.0(5) . . . . ?
C19 C14 C15 C16 -4.7(6) . . . . ?
C19 C18 C32 C35 137.9(6) . . . . ?
C19 C18 C32 C33 8.1(10) . . . . ?
C19 C18 C32 C34 -114.0(7) . . . . ?
C19 C18 C32 C35A 159.9(7) . . . . ?
C19 C18 C32 C34A -67.6(8) . . . . ?
C19 C18 C32 C33A 41.5(7) . . . . ?
C14 N2 C1 Mo1 27.0(5) . . . . ?
C14 N2 C1 N1 -168.7(3) . . . . ?
C14 N2 C2 C3 -17.1(7) . . . . ?
C14 N2 C2 C7 169.8(4) . . . . ?
C14 C19 C18 C17 -1.6(6) . . . . ?
C14 C19 C18 C32 176.9(4) . . . . ?
C14 C15 C16 C17 0.6(7) . . . . ?
C14 C15 C16 C28 178.5(4) . . . . ?
C3 C4 C5 C6 -0.3(7) . . . . ?
C7 N1 C1 Mo1 160.9(3) . . . . ?
C7 N1 C1 N2 -3.8(5) . . . . ?
C7 N1 C8 C13 -148.1(4) . . . . ?
C7 N1 C8 C9 35.9(6) . . . . ?
C7 C6 C5 C4 -0.6(7) . . . . ?
C13 C8 C9 C10 5.0(7) . . . . ?
C13 C12 C24 C25 58.0(6) . . . . ?
C13 C12 C24 C27 175.8(4) . . . . ?
C13 C12 C24 C26 -64.5(5) . . . . ?
C15 C16 C28 C29 -9.3(6) . . . . ?
C15 C16 C28 C30 110.7(5) . . . . ?
C15 C16 C28 C31 -129.3(5) . . . . ?
C40 C45 C44 C43 -0.7(6) . . . . ?
C40 C41 C42 C43 0.1(7) . . . . ?
C17 C16 C28 C29 168.5(4) . . . . ?
C17 C16 C28 C30 -71.5(6) . . . . ?
C17 C16 C28 C31 48.5(6) . . . . ?
C17 C18 C32 C35 -43.7(7) . . . . ?
C17 C18 C32 C33 -173.6(8) . . . . ?
C17 C18 C32 C34 64.4(7) . . . . ?
C17 C18 C32 C35A -21.7(9) . . . . ?
C17 C18 C32 C34A 110.8(7) . . . . ?
C17 C18 C32 C33A -140.1(6) . . . . ?
C10 C11 C12 C13 1.0(7) . . . . ?
C10 C11 C12 C24 -178.4(4) . . . . ?
C8 N1 C1 Mo1 -23.8(6) . . . . ?
C8 N1 C1 N2 171.5(3) . . . . ?
C8 N1 C7 C2 -172.7(4) . . . . ?
C8 N1 C7 C6 14.5(7) . . . . ?
C8 C13 C12 C11 5.9(6) . . . . ?
C8 C13 C12 C24 -174.6(4) . . . . ?
C2 N2 C1 Mo1 -160.8(3) . . . . ?
C2 N2 C1 N1 3.6(5) . . . . ?
C2 N2 C14 C19 155.4(4) . . . . ?
C2 N2 C14 C15 -28.8(6) . . . . ?
C2 C3 C4 C5 0.6(6) . . . . ?
C2 C7 C6 C5 1.1(7) . . . . ?
C16 C17 C18 C19 -2.6(7) . . . . ?
C16 C17 C18 C32 178.9(5) . . . . ?
C18 C19 C14 N2 -179.1(4) . . . . ?
C18 C19 C14 C15 5.1(6) . . . . ?
C18 C17 C16 C15 3.1(7) . . . . ?
C18 C17 C16 C28 -174.8(4) . . . . ?
C11 C10 C9 C8 2.0(7) . . . . ?
C11 C10 C20 C23 -41.3(6) . . . . ?
C11 C10 C20 C21 -162.2(5) . . . . ?
C11 C10 C20 C22 80.1(6) . . . . ?
C11 C12 C24 C25 -122.6(5) . . . . ?
C11 C12 C24 C27 -4.8(6) . . . . ?
C11 C12 C24 C26 114.9(5) . . . . ?
C45 C40 C41 C42 -0.3(6) . . . . ?
C45 C40 C41 C46 178.4(4) . . . . ?
C45 C44 C43 C42 0.6(7) . . . . ?
C45 C44 C43 C47 -178.9(4) . . . . ?
C4 C3 C2 N2 -172.4(4) . . . . ?
C4 C3 C2 C7 -0.2(6) . . . . ?
C12 C13 C8 N1 175.0(4) . . . . ?
C12 C13 C8 C9 -9.0(7) . . . . ?
C9 C10 C11 C12 -5.0(7) . . . . ?
C9 C10 C20 C23 137.9(5) . . . . ?
C9 C10 C20 C21 17.0(6) . . . . ?
C9 C10 C20 C22 -100.7(5) . . . . ?
C6 C7 C2 N2 173.3(4) . . . . ?
C6 C7 C2 C3 -0.7(7) . . . . ?
C41 C40 C45 C44 0.6(6) . . . . ?
C41 C40 C45 C48 -178.2(4) . . . . ?
C41 C42 C43 C44 -0.3(7) . . . . ?
C41 C42 C43 C47 179.2(4) . . . . ?
C48 C45 C44 C43 178.1(4) . . . . ?
C20 C10 C11 C12 174.2(4) . . . . ?
C20 C10 C9 C8 -177.3(4) . . . . ?
C46 C41 C42 C43 -178.5(4) . . . . ?
